data_4001693
loop_
_publ_author_name
'Liu, S.'
'Miiller, W.'
'Liu, Y.'
'Avdeev, M.'
'Ling, C. D.'

_publ_section_title
;
 Sillen--Aurivillius Intergrowth Phases as Templates for Naturally Layered
 Multiferroics
;
_journal_issue 20
_journal_name_full 'Chemistry of Materials'
_journal_page_first 3932
_journal_paper_doi 10.1021/cm302342v
_journal_volume 24
_journal_year 2012
_chemical_formula_sum 'Bi6 Cl Cr O14 Ti2'
_chemical_formula_weight 1661.11
_chemical_name_systematic ' ?'
_space_group_IT_number 30
_symmetry_cell_setting orthorhombic
_symmetry_space_group_name_Hall 'P -2ab 2'
_symmetry_space_group_name_H-M 'P 2 a n'
_cell_angle_alpha 90.0
_cell_angle_beta 90.0
_cell_angle_gamma 90.0
_cell_formula_units_Z 2
_cell_length_a 5.49368(23)
_cell_length_b 5.47408(22)
_cell_length_c 22.0913(8)
_cell_volume 664.35(5)
_pd_block_id 2012-07-21T19:43|CRCOMB_phase1|||
_pd_phase_name 'from C:/Users/user/Dropbox/REFINEMENTS/Final Cr/Bi6Ti2FeO14Cl_CAST'
_cod_data_source_file cm302342v_si_003.cif
_cod_data_source_block CRCOMB_phase_1
_cod_depositor_comments
;
The following automatic conversions were performed:

'_geom_bond_publ_flag' value 'N' changed to 'n' according to
/home/saulius/struct/CIF-dictionaries/cif_core.dic dictionary named
'cif_core.dic' version 2.4.2 from 2011-04-26 (136
times).

'_geom_angle_publ_flag' value 'N' changed to 'n' according
to /home/saulius/struct/CIF-dictionaries/cif_core.dic dictionary
named 'cif_core.dic' version 2.4.2 from 2011-04-26 (156 times).

Automatic conversion script
Id: cif_fix_values 1891 2012-01-12 08:04:46Z andrius 
;
_cod_original_cell_volume 664.35(6)
_cod_original_formula_sum 'Bi6 Cl Cr1.00 O14 Ti2.00'
_cod_database_code 4001693

loop_
_symmetry_equiv_pos_site_id
_symmetry_equiv_pos_as_xyz
1 +x,+y,+z
2 +x,-y,-z
3 +x+1/2,-y+1/2,+z
4 +x+1/2,+y+1/2,-z

loop_
_atom_site_type_symbol
_atom_site_label
_atom_site_fract_x
_atom_site_fract_y
_atom_site_fract_z
_atom_site_occupancy
_atom_site_thermal_displace_type
_atom_site_U_iso_or_equiv
_atom_site_symmetry_multiplicity
Bi Bi1 0.983(5) 0.0106(17) 0.41188(13) 1.0 Uiso 0.0175(10) 4
Bi Bi2 0.995(5) 0.5066(16) 0.09390(13) 1.0 Uiso 0.0175(10) 4
Bi Bi3 0.035(5) 0.5205(11) 0.29608(12) 1.0 Uiso 0.0175(10) 4
Cr Cr1 1.000(12) 0.0 0.0 0.398(28) Uiso 0.0175(10) 2
Ti Ti1 1.000(12) 0.0 0.0 0.602(28) Uiso 0.0175(10) 2
Cr Cr2 0.486(7) 0.508(8) 0.8200(4) 0.301(14) Uiso 0.0175(10) 4
Ti Ti2 0.486(7) 0.508(8) 0.8200(4) 0.699(14) Uiso 0.0175(10) 4
O O1 0.921(5) 0.051(5) 0.0909(9) 1.0 Uiso 0.0312(17) 4
O O2 0.958(6) 0.963(5) 0.2633(6) 1.0 Uiso 0.0312(17) 4
O O3 0.673(6) 0.2429(35) 0.9956(12) 1.0 Uiso 0.0312(17) 4
O O4 0.248(8) 0.245(5) 0.3602(9) 1.0 Uiso 0.0312(17) 4
O O5 0.149(6) 0.328(4) 0.1873(9) 1.0 Uiso 0.0312(17) 4
O O6 0.240(8) 0.232(5) 0.8439(8) 1.0 Uiso 0.0312(17) 4
O O7 0.729(7) 0.737(5) 0.3680(9) 1.0 Uiso 0.0312(17) 4
Cl Cl1 0.0 0.5 0.5 1.0 Uiso 0.0312(17) 2

loop_
_atom_type_symbol
_atom_type_number_in_cell
Bi 12.0
Cr 2.0
Ti 4.0
O 28.0
Cl 2.0

loop_
_geom_angle_atom_site_label_1
_geom_angle_atom_site_label_2
_geom_angle_atom_site_label_3
_geom_angle
_geom_angle_site_symmetry_1
_geom_angle_site_symmetry_3
_geom_angle_publ_flag
O4 Bi1 O4 76.6(4) 1_655 3_555 n
O4 Bi1 O7 124.0(8) 1_655 1_545 n
O4 Bi1 O7 74.0(10) 1_655 3_555 n
O4 Bi1 O7 79.5(9) 3_555 1_545 n
O4 Bi1 O7 121.7(8) 3_555 3_555 n
O7 Bi1 O7 77.1(4) 1_545 3_555 n
O1 Bi2 O1 91.6(8) 1_555 3_555 n
O1 Bi2 O3 122.7(7) 1_555 4_556 n
O1 Bi2 O5 71.5(8) 1_555 1_655 n
O1 Bi2 O6 134.0(9) 1_555 2_666 n
O1 Bi2 O6 116.3(9) 1_555 4_556 n
O1 Bi2 O3 70.6(7) 3_555 4_556 n
O1 Bi2 O5 68.1(9) 3_555 1_655 n
O1 Bi2 O6 62.6(10) 3_555 2_666 n
O1 Bi2 O6 133.4(10) 3_555 4_556 n
O3 Bi2 O5 136.5(9) 4_556 1_655 n
O3 Bi2 O6 85.8(8) 4_556 2_666 n
O3 Bi2 O6 114.9(8) 4_556 4_556 n
O5 Bi2 O6 63.8(9) 1_655 2_666 n
O5 Bi2 O6 85.4(8) 1_655 4_556 n
O6 Bi2 O6 71.4(4) 2_666 4_556 n
O2 Bi3 O2 92.2(8) 1_455 3_465 n
O2 Bi3 O4 148.1(9) 1_455 1_555 n
O2 Bi3 O4 126.1(10) 1_455 3_455 n
O2 Bi3 O7 74.3(8) 1_455 3_465 n
O2 Bi3 O4 74.4(10) 3_465 1_555 n
O2 Bi3 O4 140.3(10) 3_465 3_455 n
O2 Bi3 O7 75.3(9) 3_465 3_465 n
O4 Bi3 O4 67.3(4) 1_555 3_455 n
O4 Bi3 O7 74.3(8) 1_555 3_465 n
O4 Bi3 O7 103.0(6) 3_455 3_465 n
O1 Cr1 O1 155.7(31) 1_555 2_555 n
O1 Cr1 O3 78.1(15) 1_555 1_554 n
O1 Cr1 O3 82.5(17) 1_555 2_556 n
O1 Cr1 O3 93.5(13) 1_555 3_554 n
O1 Cr1 O3 100.0(12) 1_555 4_546 n
O1 Cr1 O3 82.5(17) 2_555 1_554 n
O1 Cr1 O3 78.1(15) 2_555 2_556 n
O1 Cr1 O3 100.0(12) 2_555 3_554 n
O1 Cr1 O3 93.5(13) 2_555 4_546 n
O3 Cr1 O3 73.1(20) 1_554 2_556 n
O3 Cr1 O3 87.4(8) 1_554 3_554 n
O3 Cr1 O3 160.5(27) 1_554 4_546 n
O3 Cr1 O3 160.5(27) 2_556 3_554 n
O3 Cr1 O3 87.4(8) 2_556 4_546 n
O3 Cr1 O3 112.2(35) 3_554 4_546 n
O1 Ti1 O1 155.7(31) 1_555 2_555 n
O1 Ti1 O3 78.1(15) 1_555 1_554 n
O1 Ti1 O3 82.5(17) 1_555 2_556 n
O1 Ti1 O3 93.5(13) 1_555 3_554 n
O1 Ti1 O3 100.0(12) 1_555 4_546 n
O1 Ti1 O3 82.5(17) 2_555 1_554 n
O1 Ti1 O3 78.1(15) 2_555 2_556 n
O1 Ti1 O3 100.0(12) 2_555 3_554 n
O1 Ti1 O3 93.5(13) 2_555 4_546 n
O3 Ti1 O3 73.1(20) 1_554 2_556 n
O3 Ti1 O3 87.4(8) 1_554 3_554 n
O3 Ti1 O3 160.5(27) 1_554 4_546 n
O3 Ti1 O3 160.5(27) 2_556 3_554 n
O3 Ti1 O3 87.4(8) 2_556 4_546 n
O3 Ti1 O3 112.2(35) 3_554 4_546 n
O1 Cr2 O2 165.0(19) 4_456 4_446 n
O1 Cr2 O5 82.3(11) 4_456 2_566 n
O1 Cr2 O5 93.3(17) 4_456 4_556 n
O1 Cr2 O6 73.9(12) 4_456 1_555 n
O1 Cr2 O6 86.7(11) 4_456 3_555 n
O2 Cr2 O5 84.6(14) 4_446 2_566 n
O2 Cr2 O5 94.3(16) 4_446 4_556 n
O2 Cr2 O6 95.7(17) 4_446 1_555 n
O2 Cr2 O6 103.5(18) 4_446 3_555 n
O5 Cr2 O5 90.9(17) 2_566 4_556 n
O5 Cr2 O6 75.8(14) 2_566 1_555 n
O5 Cr2 O6 159.6(20) 2_566 3_555 n
O5 Cr2 O6 162.4(18) 4_556 1_555 n
O5 Cr2 O6 106.9(17) 4_556 3_555 n
O6 Cr2 O6 84.7(15) 1_555 3_555 n
O1 Ti2 O2 165.0(19) 4_456 4_446 n
O1 Ti2 O5 82.3(11) 4_456 2_566 n
O1 Ti2 O5 93.3(17) 4_456 4_556 n
O1 Ti2 O6 73.9(12) 4_456 1_555 n
O1 Ti2 O6 86.7(11) 4_456 3_555 n
O2 Ti2 O5 84.6(14) 4_446 2_566 n
O2 Ti2 O5 94.3(16) 4_446 4_556 n
O2 Ti2 O6 95.7(17) 4_446 1_555 n
O2 Ti2 O6 103.5(18) 4_446 3_555 n
O5 Ti2 O5 90.9(17) 2_566 4_556 n
O5 Ti2 O6 75.8(14) 2_566 1_555 n
O5 Ti2 O6 159.6(20) 2_566 3_555 n
O5 Ti2 O6 162.4(18) 4_556 1_555 n
O5 Ti2 O6 106.9(17) 4_556 3_555 n
O6 Ti2 O6 84.7(15) 1_555 3_555 n
Bi2 O1 Bi2 106.9(7) 1_555 3_455 n
Bi2 O1 Cr1 97.1(10) 1_555 1_555 n
Bi2 O1 Ti1 97.1(10) 1_555 1_555 n
Bi2 O1 Cr2 93.4(16) 1_555 4_546 n
Bi2 O1 Ti2 93.4(16) 1_555 4_546 n
Bi2 O1 Cr1 102.6(16) 3_455 1_555 n
Bi2 O1 Ti1 102.6(16) 3_455 1_555 n
Bi2 O1 Cr2 97.6(11) 3_455 4_546 n
Bi2 O1 Ti2 97.6(11) 3_455 4_546 n
Cr1 O1 Ti1 0.0 1_555 1_555 n
Cr1 O1 Cr2 153.3(19) 1_555 4_546 n
Cr1 O1 Ti2 153.3(19) 1_555 4_546 n
Ti1 O1 Cr2 153.3(19) 1_555 4_546 n
Ti1 O1 Ti2 153.3(19) 1_555 4_546 n
Cr2 O1 Ti2 0.0 4_546 4_546 n
Bi3 O2 Bi3 96.2(7) 1_655 3_565 n
Bi3 O2 Cr2 113.0(18) 1_655 4_556 n
Bi3 O2 Ti2 113.0(18) 1_655 4_556 n
Bi3 O2 Cr2 111.6(13) 3_565 4_556 n
Bi3 O2 Ti2 111.6(13) 3_565 4_556 n
Cr2 O2 Ti2 0.0 4_556 4_556 n
Bi2 O3 Cr1 92.3(9) 4_446 1_556 n
Bi2 O3 Cr1 104.5(14) 4_446 3_456 n
Bi2 O3 Ti1 92.3(9) 4_446 1_556 n
Bi2 O3 Ti1 104.5(14) 4_446 3_456 n
Cr1 O3 Cr1 159.6(26) 1_556 3_456 n
Cr1 O3 Ti1 0.0 1_556 1_556 n
Cr1 O3 Ti1 159.6(26) 1_556 3_456 n
Cr1 O3 Ti1 159.6(26) 3_456 1_556 n
Cr1 O3 Ti1 0.0 3_456 3_456 n
Ti1 O3 Ti1 159.6(26) 1_556 3_456 n
Bi1 O4 Bi1 117.9(9) 1_455 3_455 n
Bi1 O4 Bi3 110.2(16) 1_455 1_555 n
Bi1 O4 Bi3 110.8(10) 1_455 3_555 n
Bi1 O4 Bi3 102.3(10) 3_455 1_555 n
Bi1 O4 Bi3 105.8(15) 3_455 3_555 n
Bi3 O4 Bi3 109.4(8) 1_555 3_555 n
Bi2 O5 Cr2 94.1(11) 1_455 2_566 n
Bi2 O5 Cr2 97.5(12) 1_455 4_446 n
Bi2 O5 Ti2 94.1(11) 1_455 2_566 n
Bi2 O5 Ti2 97.5(12) 1_455 4_446 n
Cr2 O5 Cr2 141.8(16) 2_566 4_446 n
Cr2 O5 Ti2 0.0 2_566 2_566 n
Cr2 O5 Ti2 141.8(16) 2_566 4_446 n
Cr2 O5 Ti2 141.8(16) 4_446 2_566 n
Cr2 O5 Ti2 0.0 4_446 4_446 n
Ti2 O5 Ti2 141.8(16) 2_566 4_446 n
Bi2 O6 Bi2 108.4(7) 2_466 4_446 n
Bi2 O6 Cr2 94.3(13) 2_466 1_555 n
Bi2 O6 Cr2 98.8(17) 2_466 3_455 n
Bi2 O6 Ti2 94.3(13) 2_466 1_555 n
Bi2 O6 Ti2 98.8(17) 2_466 3_455 n
Bi2 O6 Cr2 98.2(16) 4_446 1_555 n
Bi2 O6 Cr2 103.3(15) 4_446 3_455 n
Bi2 O6 Ti2 98.2(16) 4_446 1_555 n
Bi2 O6 Ti2 103.3(15) 4_446 3_455 n
Cr2 O6 Cr2 149.6(12) 1_555 3_455 n
Cr2 O6 Ti2 0.0 1_555 1_555 n
Cr2 O6 Ti2 149.6(12) 1_555 3_455 n
Cr2 O6 Ti2 149.6(12) 3_455 1_555 n
Cr2 O6 Ti2 0.0 3_455 3_455 n
Ti2 O6 Ti2 149.6(12) 1_555 3_455 n
Bi1 O7 Bi1 127.8(10) 1_565 3_455 n
Bi1 O7 Bi3 101.5(11) 1_565 3_565 n
Bi1 O7 Bi3 112.4(13) 3_455 3_565 n

loop_
_geom_bond_atom_site_label_1
_geom_bond_atom_site_label_2
_geom_bond_distance
_geom_bond_site_symmetry_2
_geom_bond_publ_flag
Bi1 Bi1 3.797(13) 3_455 n
Bi1 Bi1 3.797(13) 3_555 n
Bi1 Bi3 3.718(9) 1_645 n
Bi1 Bi3 3.797(9) 1_655 n
Bi1 Bi3 3.554(6) 3_555 n
Bi1 O4 2.251(34) 1_655 n
Bi1 O4 2.182(34) 3_555 n
Bi1 O7 2.263(29) 1_545 n
Bi1 O7 2.146(30) 3_555 n
Bi1 Cl1 3.407(8) 1_645 n
Bi1 Cl1 3.313(8) 1_655 n
Bi1 Cl1 3.290(21) 3_555 n
Bi1 Cl1 3.445(22) 3_655 n
Bi2 Cr1 3.406(7) 1_565 n
Bi2 Cr1 3.42(4) 3_455 n
Bi2 Ti1 3.463(7) 1_555 n
Bi2 Ti1 3.406(7) 1_565 n
Bi2 Ti1 3.42(4) 3_455 n
Bi2 Ti1 3.46(4) 3_555 n
Bi2 Cr2 3.383(23) 2_566 n
Bi2 Cr2 3.302(22) 2_666 n
Bi2 Cr2 3.33(4) 4_546 n
Bi2 Cr2 3.34(4) 4_556 n
Bi2 Ti2 3.383(23) 2_566 n
Bi2 Ti2 3.302(22) 2_666 n
Bi2 Ti2 3.33(4) 4_546 n
Bi2 Ti2 3.34(4) 4_556 n
Bi2 O1 2.529(26) 1_555 n
Bi2 O1 2.361(21) 3_555 n
Bi2 O3 2.987(27) 2_566 n
Bi2 O3 2.745(26) 3_554 n
Bi2 O3 2.556(22) 4_556 n
Bi2 O5 2.434(20) 1_655 n
Bi2 O6 2.398(26) 2_666 n
Bi2 O6 2.318(28) 4_556 n
Bi3 Bi1 3.797(9) 1_455 n
Bi3 Bi1 3.718(9) 1_465 n
Bi3 Bi1 3.554(6) 3_455 n
Bi3 Bi3 3.723(8) 3_465 n
Bi3 Bi3 3.723(8) 3_565 n
Bi3 O2 2.564(27) 1_455 n
Bi3 O2 2.438(23) 3_465 n
Bi3 O4 2.379(25) 1_555 n
Bi3 O4 2.569(27) 3_455 n
Bi3 O5 2.698(21) 1_555 n
Bi3 O7 2.601(26) 1_455 n
Bi3 O7 2.328(23) 3_465 n
Cr1 Bi2 3.406(7) 1_545 n
Cr1 Bi2 3.406(7) 2_565 n
Cr1 Bi2 3.42(4) 3_555 n
Cr1 Bi2 3.42(4) 4_545 n
Cr1 O1 2.073(23) 1_555 n
Cr1 O1 2.073(23) 2_555 n
Cr1 O3 2.24(5) 1_554 n
Cr1 O3 2.24(5) 2_556 n
Cr1 O3 1.70(4) 3_554 n
Cr1 O3 1.70(4) 4_546 n
Ti1 Bi2 3.406(7) 1_545 n
Ti1 Bi2 3.463(7) 1_555 n
Ti1 Bi2 3.463(7) 2_555 n
Ti1 Bi2 3.406(7) 2_565 n
Ti1 Bi2 3.46(4) 3_455 n
Ti1 Bi2 3.42(4) 3_555 n
Ti1 Bi2 3.46(4) 4_445 n
Ti1 Bi2 3.42(4) 4_545 n
Ti1 O1 2.073(23) 1_555 n
Ti1 O1 2.073(23) 2_555 n
Ti1 O3 2.24(5) 1_554 n
Ti1 O3 2.24(5) 2_556 n
Ti1 O3 1.70(4) 3_554 n
Ti1 O3 1.70(4) 4_546 n
Cr2 Bi2 3.302(22) 2_466 n
Cr2 Bi2 3.383(23) 2_566 n
Cr2 Bi2 3.34(4) 4_446 n
Cr2 Bi2 3.33(4) 4_456 n
Cr2 O1 2.016(21) 4_456 n
Cr2 O2 1.862(18) 4_446 n
Cr2 O5 2.06(4) 2_566 n
Cr2 O5 1.97(5) 4_556 n
Cr2 O6 2.10(5) 1_555 n
Cr2 O6 1.99(4) 3_555 n
Ti2 Bi2 3.302(22) 2_466 n
Ti2 Bi2 3.383(23) 2_566 n
Ti2 Bi2 3.34(4) 4_446 n
Ti2 Bi2 3.33(4) 4_456 n
Ti2 O1 2.016(21) 4_456 n
Ti2 O2 1.862(18) 4_446 n
Ti2 O5 2.06(4) 2_566 n
Ti2 O5 1.97(5) 4_556 n
Ti2 O6 2.10(5) 1_555 n
Ti2 O6 1.99(4) 3_555 n
O1 Bi2 2.529(26) 1_555 n
O1 Bi2 2.361(21) 3_455 n
O1 Cr1 2.073(23) 1_555 n
O1 Ti1 2.073(23) 1_555 n
O1 Cr2 2.016(21) 4_546 n
O1 Ti2 2.016(21) 4_546 n
O2 Bi3 2.564(27) 1_655 n
O2 Bi3 2.438(23) 3_565 n
O2 Cr2 1.862(18) 4_556 n
O2 Ti2 1.862(18) 4_556 n
O3 Bi2 2.987(27) 2_566 n
O3 Bi2 2.745(26) 3_456 n
O3 Bi2 2.556(22) 4_446 n
O3 Cr1 2.24(5) 1_556 n
O3 Cr1 1.70(4) 3_456 n
O3 Ti1 2.24(5) 1_556 n
O3 Ti1 1.70(4) 3_456 n
O4 Bi1 2.251(34) 1_455 n
O4 Bi1 2.182(34) 3_455 n
O4 Bi3 2.379(25) 1_555 n
O4 Bi3 2.569(27) 3_555 n
O5 Bi2 2.434(20) 1_455 n
O5 Bi3 2.698(21) 1_555 n
O5 Cr2 2.06(4) 2_566 n
O5 Cr2 1.97(5) 4_446 n
O5 Ti2 2.06(4) 2_566 n
O5 Ti2 1.97(5) 4_446 n
O6 Bi2 2.398(26) 2_466 n
O6 Bi2 2.318(28) 4_446 n
O6 Cr2 2.10(5) 1_555 n
O6 Cr2 1.99(4) 3_455 n
O6 Ti2 2.10(5) 1_555 n
O6 Ti2 1.99(4) 3_455 n
O7 Bi1 2.263(29) 1_565 n
O7 Bi1 2.146(30) 3_455 n
O7 Bi3 2.601(26) 1_655 n
O7 Bi3 2.328(23) 3_565 n
Cl1 Bi1 3.313(8) 1_455 n
Cl1 Bi1 3.407(8) 1_465 n
Cl1 Bi1 3.407(8) 2_456 n
Cl1 Bi1 3.313(8) 2_466 n
Cl1 Bi1 3.445(22) 3_355 n
Cl1 Bi1 3.290(21) 3_455 n
Cl1 Bi1 3.445(22) 4_356 n
Cl1 Bi1 3.290(21) 4_456 n

loop_
_pd_block_diffractogram_id
2012-07-21T19:43|CRCOMB_H_01||
2012-07-21T19:43|CRCOMB_H_02||
